data_2003295
loop_
_publ_author_name
'Dupont, L.'
'Masereel, B.'
'de Tullio, P.'
'Pirotte, B.'
'Delarge, J.'

_publ_section_title
<i>N</i>^2^-Cyano-<i>N</i>^1^-isopropyl-<i>N</i>^3^-[4-(3-methylphenylamino)-3-pyridylsulfonyl]guanidine
_journal_issue 3
_journal_name_full 'Acta Crystallographica Section C'
_journal_page_first 505
_journal_page_last 507
_journal_paper_doi 10.1107/S0108270194010346
_journal_volume 51
_journal_year 1995
_chemical_compound_source ' Laboratory of Medicinal Chemistry, Univ. of Liege'
_chemical_formula_analytical 'C17 H20 N6 O2 S'
_chemical_formula_sum 'C17 H20 N6 O2 S'
_chemical_formula_weight 372.45
_chemical_name_systematic
;
 N-Cyano-N'-Isopropyl-N"-((4-(3'-Methylphenylamino)Pyrid-3-yl)Sulfonyl)
 Guanidine
;
_space_group_IT_number 14
_symmetry_cell_setting monoclinic
_symmetry_space_group_name_Hall '-P 2yn'
_symmetry_space_group_name_H-M 'P 1 21/n 1'
_audit_creation_method SHELXL
_cell_angle_alpha 90.00
_cell_angle_beta 110.975(8)
_cell_angle_gamma 90.00
_cell_formula_units_Z 4
_cell_length_a 11.7356(10)
_cell_length_b 13.5707(14)
_cell_length_c 12.4426(11)
_cell_measurement_reflns_used 40
_cell_measurement_temperature 293(2)
_cell_measurement_theta_max 41.19
_cell_measurement_theta_min 25.20
_cell_volume 1850.3(3)
_computing_cell_refinement DIF4
_computing_data_collection 'DIF4 (Stoe & Cie, 1988a)'
_computing_data_reduction 'REDU4 (Stoe & Cie, 1988b)'
_computing_molecular_graphics 'PLUTO (Motherwell, 1976)'
_computing_publication_material SHELXL93
_computing_structure_refinement 'SHELXL93 (Sheldrick, 1993)'
_computing_structure_solution 'SHELXS86 (Sheldrick, 1990)'
_diffrn_ambient_temperature 293(2)
_diffrn_measurement_device 'Stoe-Siemens AED four-circle'
_diffrn_measurement_method \w
_diffrn_radiation_monochromator graphite
_diffrn_radiation_source 'fine-focus sealed tube'
_diffrn_radiation_type CuK\a
_diffrn_radiation_wavelength 1.54180
_diffrn_reflns_av_R_equivalents 0.0293
_diffrn_reflns_av_sigmaI/netI 0.0346
_diffrn_reflns_limit_h_max 12
_diffrn_reflns_limit_h_min -11
_diffrn_reflns_limit_k_max 14
_diffrn_reflns_limit_k_min 0
_diffrn_reflns_limit_l_max 0
_diffrn_reflns_limit_l_min -13
_diffrn_reflns_number 2667
_diffrn_reflns_theta_max 57.50
_diffrn_reflns_theta_min 4.45
_diffrn_standards_decay_% 4.9
_diffrn_standards_interval_count 100
_diffrn_standards_number 2
_exptl_absorpt_coefficient_mu 1.763
_exptl_absorpt_correction_T_max 0.6808
_exptl_absorpt_correction_T_min 0.4792
_exptl_absorpt_correction_type semi-empirical
_exptl_crystal_colour colourless
_exptl_crystal_density_diffrn 1.337
_exptl_crystal_description prism
_exptl_crystal_F_000 784
_exptl_crystal_size_max 0.61
_exptl_crystal_size_mid 0.34
_exptl_crystal_size_min 0.15
_refine_diff_density_max 0.221
_refine_diff_density_min -0.227
_refine_ls_extinction_coef 0.0077(6)
_refine_ls_extinction_method SHELXL93
_refine_ls_goodness_of_fit_all 0.983
_refine_ls_goodness_of_fit_obs 1.099
_refine_ls_hydrogen_treatment ' H atoms were included as riding atoms at calculated positions'
_refine_ls_matrix_type full
_refine_ls_number_parameters 241
_refine_ls_number_reflns 2537
_refine_ls_number_restraints 0
_refine_ls_restrained_S_all 0.983
_refine_ls_restrained_S_obs 1.099
_refine_ls_R_factor_all 0.0565
_refine_ls_R_factor_obs 0.0387
_refine_ls_shift/esd_max 0.000
_refine_ls_shift/esd_mean 0.000
_refine_ls_structure_factor_coef Fsqd
_refine_ls_weighting_scheme
; calc w = 1/[\s^2^(F~o~^2^) + (0.0854P)^2^]
  where P = (F~o~^2^ + 2F~c~^2^)/3
;
_refine_ls_wR_factor_all 0.1129
_refine_ls_wR_factor_obs 0.1060
_reflns_number_observed 1854
_reflns_number_total 2537
_reflns_observed_criterion >2sigma(I)
_cod_data_source_file pa1139.cif
_cod_data_source_block sm0151
_cod_original_sg_symbol_H-M 'P 21/n'
_cod_database_code 2003295
_cod_database_fobs_code 2003295

loop_
_symmetry_equiv_pos_as_xyz
'x, y, z'
'-x+1/2, y+1/2, -z+1/2'
'-x, -y, -z'
'x-1/2, -y-1/2, z-1/2'

loop_
_atom_site_aniso_label
_atom_site_aniso_U_11
_atom_site_aniso_U_12
_atom_site_aniso_U_13
_atom_site_aniso_U_22
_atom_site_aniso_U_23
_atom_site_aniso_U_33
C1 0.0405(13) -0.0027(11) 0.0110(11) 0.0478(14) 0.0002(11) 0.0411(14)
C2 0.054(2) -0.0088(12) 0.0118(12) 0.0453(15) -0.0009(12) 0.050(2)
C3 0.048(2) -0.0077(12) 0.0098(13) 0.051(2) -0.0077(14) 0.058(2)
C4 0.0435(13) 0.0016(11) 0.0092(11) 0.0463(14) -0.0042(12) 0.0416(14)
C5 0.0382(12) 0.0005(11) 0.0108(10) 0.0426(14) -0.0009(11) 0.0392(13)
C6 0.0440(15) -0.0032(12) 0.0104(11) 0.0514(15) -0.0019(12) 0.0419(15)
C7 0.065(2) 0.000(2) 0.0305(14) 0.085(2) 0.008(2) 0.054(2)
C8 0.093(3) -0.011(2) 0.043(2) 0.123(3) -0.009(2) 0.071(2)
C9 0.119(3) 0.012(2) 0.061(2) 0.109(3) 0.035(2) 0.088(3)
C10 0.047(2) 0.0025(13) 0.0161(13) 0.057(2) -0.013(2) 0.058(2)
C11 0.0461(14) -0.0026(11) 0.0140(11) 0.051(2) 0.0078(12) 0.0447(14)
C12 0.053(2) -0.0088(13) 0.0147(12) 0.059(2) 0.0051(13) 0.048(2)
C13 0.047(2) -0.0016(13) 0.0180(12) 0.077(2) 0.0134(14) 0.049(2)
C14 0.060(2) 0.0165(15) 0.0290(15) 0.070(2) 0.024(2) 0.071(2)
C15 0.070(2) 0.0104(14) 0.029(2) 0.054(2) 0.010(2) 0.071(2)
C16 0.058(2) 0.0038(13) 0.0186(13) 0.057(2) 0.0020(14) 0.054(2)
C17 0.074(2) -0.017(2) 0.0120(15) 0.120(3) 0.016(2) 0.049(2)
N1 0.0614(14) -0.0104(10) 0.0080(10) 0.0461(13) 0.0011(9) 0.0422(12)
N2 0.0464(12) -0.0018(10) 0.0031(10) 0.0598(14) -0.0061(10) 0.0375(12)
N3 0.0390(11) 0.0015(9) 0.0101(9) 0.0468(12) 0.0017(9) 0.0426(11)
N4 0.0568(14) 0.0103(12) 0.0257(11) 0.070(2) 0.0140(12) 0.0552(14)
N5 0.0500(13) 0.0080(11) 0.0200(10) 0.0574(14) 0.0037(12) 0.0588(14)
N6 0.070(2) 0.0105(12) 0.0185(13) 0.055(2) -0.0026(13) 0.068(2)
O1 0.0495(10) -0.0012(8) 0.0143(8) 0.0476(10) -0.0058(7) 0.0397(9)
O2 0.0484(10) 0.0030(7) 0.0085(7) 0.0411(9) 0.0077(7) 0.0497(10)
S1 0.0402(4) -0.0003(2) 0.0081(2) 0.0383(4) -0.0004(3) 0.0375(4)

loop_
_atom_site_label
_atom_site_occupancy
_atom_site_fract_x
_atom_site_fract_y
_atom_site_fract_z
_atom_site_U_iso_or_equiv
_atom_site_thermal_displace_type
_atom_site_calc_flag
_atom_site_refinement_flags
_atom_site_type_symbol
C1 1 0.6442(2) 0.8330(2) 0.0283(2) 0.0441(6) Uani d . C
C2 1 0.7236(2) 0.9073(2) 0.0899(2) 0.0518(7) Uani d . C
H2 1 0.7328(2) 0.9643(2) 0.0523(2) 0.070(3) Uiso calc R H
C3 1 0.7873(2) 0.8964(2) 0.2044(2) 0.0550(7) Uani d . C
H3 1 0.8376(2) 0.9473(2) 0.2446(2) 0.070(3) Uiso calc R H
C4 1 0.7088(2) 0.7386(2) 0.2038(2) 0.0455(6) Uani d . C
H4 1 0.7063(2) 0.6811(2) 0.2435(2) 0.070(3) Uiso calc R H
C5 1 0.6415(2) 0.7450(2) 0.0895(2) 0.0409(6) Uani d . C
C6 1 0.3548(2) 0.6683(2) 0.0825(2) 0.0472(6) Uani d . C
C7 1 0.3309(3) 0.5897(2) 0.2534(2) 0.0656(8) Uani d . C
H7 1 0.2422(3) 0.5880(2) 0.2133(2) 0.070(3) Uiso calc R H
C8 1 0.3616(4) 0.6730(3) 0.3394(3) 0.0919(11) Uani d . C
H8A 1 0.3250(21) 0.6608(10) 0.3959(14) 0.137(5) Uiso calc R H
H8B 1 0.3309(22) 0.7338(4) 0.3003(5) 0.137(5) Uiso calc R H
H8C 1 0.4486(4) 0.6774(13) 0.3768(17) 0.137(5) Uiso calc R H
C9 1 0.3719(4) 0.4908(3) 0.3105(3) 0.0989(12) Uani d . C
H9A 1 0.3296(18) 0.4770(9) 0.3620(17) 0.137(5) Uiso calc R H
H9B 1 0.4582(6) 0.4925(7) 0.3530(19) 0.137(5) Uiso calc R H
H9C 1 0.3541(22) 0.4404(4) 0.2527(4) 0.137(5) Uiso calc R H
C10 1 0.2294(2) 0.7950(2) -0.0056(2) 0.0546(7) Uani d . C
C11 1 0.5384(2) 0.9175(2) -0.1636(2) 0.0478(6) Uani d . C
C12 1 0.4801(2) 0.8905(2) -0.2785(2) 0.0539(7) Uani d . C
H12 1 0.4732(2) 0.8240(2) -0.2980(2) 0.070(3) Uiso calc R H
C13 1 0.4322(2) 0.9605(2) -0.3644(2) 0.0576(7) Uani d . C
C14 1 0.4479(3) 1.0590(2) -0.3339(3) 0.0652(8) Uani d . C
H14 1 0.4180(3) 1.1074(2) -0.3899(3) 0.070(3) Uiso calc R H
C15 1 0.5078(3) 1.0852(2) -0.2211(3) 0.0640(8) Uani d . C
H15 1 0.5196(3) 1.1517(2) -0.2024(3) 0.070(3) Uiso calc R H
C16 1 0.5509(2) 1.0166(2) -0.1350(2) 0.0566(7) Uani d . C
H16 1 0.5879(2) 1.0363(2) -0.0588(2) 0.070(3) Uiso calc R H
C17 1 0.3652(3) 0.9282(3) -0.4874(2) 0.0837(11) Uani d . C
H17A 1 0.2788(3) 0.9327(18) -0.5047(7) 0.137(5) Uiso calc R H
H17B 1 0.3866(18) 0.8613(7) -0.4968(6) 0.137(5) Uiso calc R H
H17C 1 0.3878(18) 0.9701(12) -0.5386(3) 0.137(5) Uiso calc R H
N1 1 0.5736(2) 0.83871(15) -0.0851(2) 0.0528(6) Uani d . N
H1A 1 0.5445(2) 0.78279(15) -0.1149(2) 0.070(3) Uiso calc R H
N2 1 0.7791(2) 0.8142(2) 0.2604(2) 0.0512(6) Uani d . N
H2A 1 0.8191(2) 0.8096(2) 0.3331(2) 0.070(3) Uiso calc R H
N3 1 0.4117(2) 0.67763(14) 0.0037(2) 0.0440(5) Uani d . N
N4 1 0.3896(2) 0.6036(2) 0.1676(2) 0.0591(6) Uani d . N
H4A 1 0.4512(2) 0.5669(2) 0.1734(2) 0.070(3) Uiso calc R H
N5 1 0.2573(2) 0.7234(2) 0.0720(2) 0.0553(6) Uani d . N
N6 1 0.1978(2) 0.8602(2) -0.0699(2) 0.0663(7) Uani d . N
O1 1 0.55310(14) 0.63347(11) -0.08854(13) 0.0460(5) Uani d . O
O2 1 0.59174(15) 0.56223(12) 0.10331(13) 0.0489(4) Uani d . O
S1 1 0.54599(5) 0.64297(4) 0.02414(5) 0.0403(2) Uani d . S

loop_
_atom_type_symbol
_atom_type_description
_atom_type_scat_source
_atom_type_scat_dispersion_real
_atom_type_scat_dispersion_imag
C C 'International Tables Vol C Tables 4.2.6.8 and 6.1.1.4' 0.0181 0.009
H H 'International Tables Vol C Tables 4.2.6.8 and 6.1.1.4' 0.0000 0.000
N N 'International Tables Vol C Tables 4.2.6.8 and 6.1.1.4' 0.0311 0.018
O O 'International Tables Vol C Tables 4.2.6.8 and 6.1.1.4' 0.0492 0.032
S S 'International Tables Vol C Tables 4.2.6.8 and 6.1.1.4' 0.3331 0.556

loop_
_geom_angle_atom_site_label_1
_geom_angle_atom_site_label_2
_geom_angle_atom_site_label_3
_geom_angle
_geom_angle_publ_flag
N1 C1 C2 124.5(2) yes
N1 C1 C5 118.8(2) yes
C2 C1 C5 116.7(2) yes
C3 C2 C1 120.3(2) yes
C3 C2 H2 119.9(2) ?
C1 C2 H2 119.87(14) ?
N2 C3 C2 121.4(2) yes
N2 C3 H3 119.28(14) ?
C2 C3 H3 119.3(2) ?
N2 C4 C5 121.1(2) yes
N2 C4 H4 119.44(14) ?
C5 C4 H4 119.44(14) ?
C4 C5 C1 119.8(2) yes
C4 C5 S1 117.6(2) yes
C1 C5 S1 122.6(2) yes
N4 C6 N5 117.3(2) yes
N4 C6 N3 122.8(2) yes
N5 C6 N3 119.8(2) yes
N4 C7 C9 107.5(2) yes
N4 C7 C8 111.2(3) yes
C9 C7 C8 112.1(3) yes
N4 C7 H7 108.65(15) ?
C9 C7 H7 108.7(2) ?
C8 C7 H7 108.7(2) ?
C7 C8 H8A 109.5(2) ?
C7 C8 H8B 109.5(2) ?
H8A C8 H8B 109.5 ?
C7 C8 H8C 109.5(2) ?
H8A C8 H8C 109.5 ?
H8B C8 H8C 109.5 ?
C7 C9 H9A 109.5(2) ?
C7 C9 H9B 109.5(2) ?
H9A C9 H9B 109.5 ?
C7 C9 H9C 109.5(2) ?
H9A C9 H9C 109.5 ?
H9B C9 H9C 109.5 ?
N6 C10 N5 174.4(3) yes
C16 C11 C12 119.1(2) yes
C16 C11 N1 125.6(2) yes
C12 C11 N1 115.2(2) yes
C13 C12 C11 121.6(3) yes
C13 C12 H12 119.2(2) ?
C11 C12 H12 119.2(2) ?
C14 C13 C12 118.1(3) yes
C14 C13 C17 121.8(3) yes
C12 C13 C17 120.0(3) yes
C15 C14 C13 120.0(3) yes
C15 C14 H14 120.0(2) ?
C13 C14 H14 120.0(2) ?
C16 C15 C14 122.2(3) yes
C16 C15 H15 118.9(2) ?
C14 C15 H15 118.9(2) ?
C15 C16 C11 118.9(3) yes
C15 C16 H16 120.6(2) ?
C11 C16 H16 120.6(2) ?
C13 C17 H17A 109.5(2) ?
C13 C17 H17B 109.5(2) ?
H17A C17 H17B 109.5 ?
C13 C17 H17C 109.5(2) ?
H17A C17 H17C 109.5 ?
H17B C17 H17C 109.5 ?
C1 N1 C11 133.1(2) yes
C1 N1 H1A 113.47(13) ?
C11 N1 H1A 113.47(13) ?
C4 N2 C3 120.5(2) yes
C4 N2 H2A 119.74(14) ?
C3 N2 H2A 119.74(14) ?
C6 N3 S1 124.8(2) yes
C6 N4 C7 125.0(2) yes
C6 N4 H4A 117.48(15) ?
C7 N4 H4A 117.48(15) ?
C10 N5 C6 117.5(2) yes
O1 S1 O2 117.37(10) yes
O1 S1 N3 105.85(10) yes
O2 S1 N3 116.30(10) yes
O1 S1 C5 105.51(10) yes
O2 S1 C5 105.00(10) yes
N3 S1 C5 105.71(10) yes

loop_
_geom_bond_atom_site_label_1
_geom_bond_atom_site_label_2
_geom_bond_distance
_geom_bond_publ_flag
C1 N1 1.359(3) yes
C1 C2 1.400(3) yes
C1 C5 1.423(3) yes
C2 C3 1.359(3) yes
C2 H2 0.93 ?
C3 N2 1.337(3) yes
C3 H3 0.93 ?
C4 N2 1.346(3) yes
C4 C5 1.360(3) yes
C4 H4 0.93 ?
C5 S1 1.783(2) yes
C6 N4 1.322(3) yes
C6 N5 1.334(3) yes
C6 N3 1.375(3) yes
C7 N4 1.476(3) yes
C7 C9 1.513(4) yes
C7 C8 1.509(4) yes
C7 H7 0.98 ?
C8 H8A 0.96 ?
C8 H8B 0.96 ?
C8 H8C 0.96 ?
C9 H9A 0.96 ?
C9 H9B 0.96 ?
C9 H9C 0.96 ?
C10 N6 1.161(4) yes
C10 N5 1.326(4) yes
C11 C16 1.386(3) yes
C11 C12 1.395(3) yes
C11 N1 1.407(3) yes
C12 C13 1.391(4) yes
C12 H12 0.93 ?
C13 C14 1.384(4) yes
C13 C17 1.513(4) yes
C14 C15 1.373(4) yes
C14 H14 0.93 ?
C15 C16 1.372(4) yes
C15 H15 0.93 ?
C16 H16 0.93 ?
C17 H17A 0.96 ?
C17 H17B 0.96 ?
C17 H17C 0.96 ?
N1 H1A 0.86 ?
N2 H2A 0.86 ?
N3 S1 1.576(2) yes
N4 H4A 0.86 ?
O1 S1 1.440(2) yes
O2 S1 1.442(2) yes

loop_
_geom_torsion_atom_site_label_1
_geom_torsion_atom_site_label_2
_geom_torsion_atom_site_label_3
_geom_torsion_atom_site_label_4
_geom_torsion
_geom_torsion_publ_flag
N1 C1 C2 C3 177.5(2) yes
C5 C1 C2 C3 -4.5(4) ?
C1 C2 C3 N2 2.1(4) ?
N2 C4 C5 C1 -0.4(4) ?
N2 C4 C5 S1 -177.1(2) ?
N1 C1 C5 C4 -178.2(2) ?
C2 C1 C5 C4 3.6(3) ?
N1 C1 C5 S1 -1.6(3) yes
C2 C1 C5 S1 -179.8(2) ?
C16 C11 C12 C13 -1.4(4) ?
N1 C11 C12 C13 175.1(2) yes
C11 C12 C13 C14 2.6(4) ?
C11 C12 C13 C17 -177.6(2) ?
C12 C13 C14 C15 -1.0(4) ?
C17 C13 C14 C15 179.1(3) ?
C13 C14 C15 C16 -1.7(4) ?
C14 C15 C16 C11 2.9(4) ?
C12 C11 C16 C15 -1.4(4) ?
N1 C11 C16 C15 -177.5(2) ?
C2 C1 N1 C11 -15.2(4) yes
C5 C1 N1 C11 166.8(2) ?
C16 C11 N1 C1 -13.7(4) ?
C12 C11 N1 C1 170.1(3) yes
C5 C4 N2 C3 -2.1(4) ?
C2 C3 N2 C4 1.3(4) ?
N4 C6 N3 S1 -21.8(3) yes
N5 C6 N3 S1 160.8(2) yes
N5 C6 N4 C7 -1.7(4) yes
N3 C6 N4 C7 -179.2(2) yes
C9 C7 N4 C6 162.9(3) yes
C8 C7 N4 C6 -74.0(4) yes
N6 C10 N5 C6 -172.(3) yes
N4 C6 N5 C10 173.3(2) yes
N3 C6 N5 C10 -9.1(4) yes
C6 N3 S1 O1 159.9(2) yes
C6 N3 S1 O2 27.6(2) yes
C6 N3 S1 C5 -88.4(2) yes
C4 C5 S1 O1 -142.1(2) ?
C1 C5 S1 O1 41.3(2) yes
C4 C5 S1 O2 -17.5(2) ?
C1 C5 S1 O2 165.9(2) yes
C4 C5 S1 N3 106.0(2) ?
C1 C5 S1 N3 -70.6(2) yes
